data_2240031
loop_
_publ_author_name
'Ahmad Wani, Naiem'
'Gupta, Vivek K.'
'Kant, Rajni'
'Aravinda, Subrayashastry'
'Rai, Rajkishor'

_publ_section_title
;
 Conformation and crystal structures of 1-aminocyclohexaneacetic acid
 (\b^3,3^Ac~6~c) in N-protected derivatives
;
_journal_issue 11
_journal_name_full 'Acta Crystallographica Section E'
_journal_page_first 272
_journal_page_last 277
_journal_paper_doi 10.1107/S1600536814020777
_journal_volume 70
_journal_year 2014
_chemical_formula_iupac 'C23 H25 N1 O4'
_chemical_formula_moiety 'C23 H25 N1 O4'
_chemical_formula_sum 'C23 H25 N O4'
_chemical_formula_weight 379.44
_chemical_name_common Fmoc-beta-3,3-Ac6c-OH
_chemical_name_systematic
;
2-(1-{[(9H-fluoren-9-yloxy)carbonyl]amino}cyclohexyl)acetic acid
;
_space_group_IT_number 2
_symmetry_cell_setting triclinic
_symmetry_space_group_name_Hall '-P 1'
_symmetry_space_group_name_H-M 'P -1'
_atom_sites_solution_hydrogens difmap
_atom_sites_solution_primary direct
_atom_sites_solution_secondary difmap
_audit_creation_method SHELXL-97
_cell_angle_alpha 94.018(6)
_cell_angle_beta 92.295(6)
_cell_angle_gamma 100.489(6)
_cell_formula_units_Z 2
_cell_length_a 6.0834(4)
_cell_length_b 12.7642(9)
_cell_length_c 12.8399(9)
_cell_measurement_reflns_used 2812
_cell_measurement_temperature 291
_cell_measurement_theta_max 27.00
_cell_measurement_theta_min 3.45
_cell_volume 976.53(12)
_computing_cell_refinement
;
CrysAlis PRO (Oxford Diffraction, 2010)
;
_computing_data_collection
;
CrysAlis PRO (Oxford Diffraction, 2010)
;
_computing_data_reduction
;
CrysAlis PRO (Oxford Diffraction, 2010)
;
_computing_molecular_graphics
;
ORTEP-3 for Windows (Farrugia, 2012)
;
_computing_publication_material
;
PLATON (Spek, 2009)
;
_computing_structure_refinement
;
SHELXL97 (Sheldrick, 2008)
;
_computing_structure_solution
;
SHELXS97 (Sheldrick, 2008)
;
_diffrn_ambient_temperature 291
_diffrn_detector_area_resol_mean 16.1049
_diffrn_measured_fraction_theta_full 0.976
_diffrn_measured_fraction_theta_max 0.976
_diffrn_measurement_device_type 'Oxford Diffraction Xcalibur, Sapphire3 CCD'
_diffrn_measurement_method '\w scans'
_diffrn_radiation_monochromator graphite
_diffrn_radiation_source 'fine-focus sealed tube'
_diffrn_radiation_type MoK\a
_diffrn_radiation_wavelength 0.71073
_diffrn_reflns_av_R_equivalents 0.0472
_diffrn_reflns_av_sigmaI/netI 0.1072
_diffrn_reflns_limit_h_max 6
_diffrn_reflns_limit_h_min -7
_diffrn_reflns_limit_k_max 16
_diffrn_reflns_limit_k_min -15
_diffrn_reflns_limit_l_max 16
_diffrn_reflns_limit_l_min -16
_diffrn_reflns_number 7781
_diffrn_reflns_theta_full 27.00
_diffrn_reflns_theta_max 27.00
_diffrn_reflns_theta_min 3.46
_diffrn_standards_number 0
_exptl_absorpt_coefficient_mu 0.088
_exptl_absorpt_correction_T_max 1.00000
_exptl_absorpt_correction_T_min 0.94676
_exptl_absorpt_correction_type multi-scan
_exptl_absorpt_process_details
;
(Crysalis PRO; Oxford Diffraction, 2010)
;
_exptl_crystal_colour colorless
_exptl_crystal_density_diffrn 1.290
_exptl_crystal_density_method 'not measured'
_exptl_crystal_description needle
_exptl_crystal_F_000 404
_exptl_crystal_size_max 0.30
_exptl_crystal_size_mid 0.05
_exptl_crystal_size_min 0.03
_refine_diff_density_max 0.151
_refine_diff_density_min -0.200
_refine_ls_extinction_method none
_refine_ls_goodness_of_fit_ref 0.974
_refine_ls_hydrogen_treatment refall
_refine_ls_matrix_type full
_refine_ls_number_parameters 353
_refine_ls_number_reflns 4166
_refine_ls_number_restraints 1
_refine_ls_restrained_S_all 0.974
_refine_ls_R_factor_all 0.1270
_refine_ls_R_factor_gt 0.0543
_refine_ls_shift/su_max 0.000
_refine_ls_shift/su_mean 0.000
_refine_ls_structure_factor_coef Fsqd
_refine_ls_weighting_details 'calc w=1/[\s^2^(Fo^2^)+(0.0085P)^2^] where P=(Fo^2^+2Fc^2^)/3'
_refine_ls_weighting_scheme calc
_refine_ls_wR_factor_gt 0.0673
_refine_ls_wR_factor_ref 0.0860
_reflns_number_gt 2037
_reflns_number_total 4166
_reflns_threshold_expression I>2\s(I)
_cod_data_source_file zs2313sup1.cif
_cod_data_source_block II
_cod_database_code 2240031
_cod_database_fobs_code 2240031

loop_
_symmetry_equiv_pos_as_xyz
'x, y, z'
'-x, -y, -z'

loop_
_atom_site_type_symbol
_atom_site_label
_atom_site_fract_x
_atom_site_fract_y
_atom_site_fract_z
_atom_site_U_iso_or_equiv
_atom_site_adp_type
_atom_site_calc_flag
_atom_site_refinement_flags
_atom_site_occupancy
_atom_site_symmetry_multiplicity
C C1 0.8803(4) -0.19879(17) -0.39027(18) 0.0398(6) Uani d . 1 1
C C2 1.0680(4) -0.1766(2) -0.4476(2) 0.0490(7) Uani d . 1 1
C C3 1.1160(5) -0.2575(2) -0.5173(2) 0.0548(8) Uani d . 1 1
C C4 0.9775(5) -0.3561(2) -0.5289(2) 0.0544(8) Uani d . 1 1
C C5 0.7899(4) -0.3786(2) -0.47135(19) 0.0471(7) Uani d . 1 1
C C6 0.7413(4) -0.29817(17) -0.40208(18) 0.0381(6) Uani d . 1 1
C C7 0.5582(4) -0.29905(18) -0.33106(18) 0.0399(6) Uani d . 1 1
C C8 0.3733(4) -0.3763(2) -0.3161(2) 0.0503(7) Uani d . 1 1
C C9 0.2213(5) -0.3534(3) -0.2458(2) 0.0598(8) Uani d . 1 1
C C10 0.2509(5) -0.2550(3) -0.1896(2) 0.0631(9) Uani d . 1 1
C C11 0.4356(5) -0.1777(2) -0.2032(2) 0.0555(8) Uani d . 1 1
C C12 0.5888(4) -0.19843(17) -0.27442(18) 0.0411(6) Uani d . 1 1
C C13 0.7945(4) -0.12711(19) -0.3089(2) 0.0437(7) Uani d . 1 1
C C14 0.7453(5) -0.0259(2) -0.3520(2) 0.0478(7) Uani d . 1 1
O O 0.7045(3) 0.04337(11) -0.26348(13) 0.0488(5) Uani d . 1 1
C C0' 0.5479(4) 0.10582(18) -0.2765(2) 0.0395(6) Uani d . 1 1
O O0 0.4294(3) 0.10122(13) -0.35483(14) 0.0588(5) Uani d . 1 1
N N1 0.5526(3) 0.17073(15) -0.18907(17) 0.0372(5) Uani d . 1 1
C C1B 0.3973(4) 0.24494(17) -0.17036(18) 0.0361(6) Uani d . 1 1
C C1B1 0.4539(4) 0.2995(2) -0.0596(2) 0.0430(7) Uani d . 1 1
C C1G1 0.6806(5) 0.3738(2) -0.0476(2) 0.0521(8) Uani d . 1 1
C C1D 0.7028(6) 0.4553(2) -0.1294(3) 0.0630(9) Uani d . 1 1
C C1G2 0.6576(5) 0.4007(2) -0.2385(2) 0.0529(8) Uani d . 1 1
C C1B2 0.4262(4) 0.3298(2) -0.2497(2) 0.0455(7) Uani d . 1 1
C C1A 0.1535(4) 0.1842(2) -0.1806(2) 0.0442(7) Uani d . 1 1
C C1' 0.0895(4) 0.10713(19) -0.0994(2) 0.0435(7) Uani d . 1 1
O O1 -0.0602(3) 0.11924(12) -0.03783(13) 0.0536(5) Uani d . 1 1
O O2 0.1903(3) 0.02715(16) -0.09706(17) 0.0658(6) Uani d D 1 1
H H1 1.169(3) -0.1087(16) -0.4336(16) 0.057(8) Uiso d . 1 1
H H2 1.250(4) -0.2404(17) -0.5581(18) 0.071(8) Uiso d . 1 1
H H3 1.010(3) -0.4159(15) -0.5793(17) 0.057(7) Uiso d . 1 1
H H4 0.697(3) -0.4510(15) -0.4749(15) 0.048(7) Uiso d . 1 1
H H5 0.355(3) -0.4462(16) -0.3585(17) 0.057(7) Uiso d . 1 1
H H6 0.086(4) -0.4073(18) -0.2391(18) 0.076(9) Uiso d . 1 1
H H7 0.130(4) -0.2404(17) -0.1414(19) 0.079(9) Uiso d . 1 1
H H8 0.465(3) -0.1068(16) -0.1668(17) 0.059(8) Uiso d . 1 1
H H9 0.901(3) -0.1079(14) -0.2496(15) 0.034(6) Uiso d . 1 1
H H10 0.877(3) 0.0150(15) -0.3877(16) 0.047(7) Uiso d . 1 1
H H11 0.613(3) -0.0384(15) -0.4024(17) 0.051(7) Uiso d . 1 1
H H1N 0.638(4) 0.1617(17) -0.1365(18) 0.056(9) Uiso d . 1 1
H H1B1 0.444(3) 0.2449(15) -0.0120(16) 0.037(7) Uiso d . 1 1
H H1B2 0.325(3) 0.3423(15) -0.0449(16) 0.052(7) Uiso d . 1 1
H H1G1 0.812(4) 0.3321(16) -0.0523(18) 0.068(8) Uiso d . 1 1
H H1G2 0.702(3) 0.4120(15) 0.0257(18) 0.060(8) Uiso d . 1 1
H H1D1 0.587(4) 0.5056(18) -0.116(2) 0.084(9) Uiso d . 1 1
H H1D2 0.857(4) 0.4989(18) -0.1182(19) 0.079(9) Uiso d . 1 1
H H1G3 0.670(3) 0.4543(16) -0.2899(17) 0.049(7) Uiso d . 1 1
H H1G4 0.778(4) 0.3541(16) -0.2585(17) 0.066(8) Uiso d . 1 1
H H1B3 0.393(3) 0.2939(14) -0.3222(16) 0.046(7) Uiso d . 1 1
H H1B4 0.309(3) 0.3775(16) -0.2388(17) 0.064(8) Uiso d . 1 1
H H1A1 0.127(3) 0.1439(15) -0.2528(17) 0.055(7) Uiso d . 1 1
H H1A2 0.052(3) 0.2388(15) -0.1722(16) 0.047(7) Uiso d . 1 1
H H2O 0.145(7) -0.020(2) -0.056(3) 0.24(3) Uiso d D 1 1

loop_
_atom_site_aniso_label
_atom_site_aniso_U_11
_atom_site_aniso_U_22
_atom_site_aniso_U_33
_atom_site_aniso_U_12
_atom_site_aniso_U_13
_atom_site_aniso_U_23
C1 0.0446(16) 0.0360(14) 0.0398(16) 0.0111(12) -0.0001(13) 0.0028(11)
C2 0.0463(17) 0.0416(17) 0.058(2) 0.0050(14) 0.0053(15) 0.0040(14)
C3 0.0535(19) 0.061(2) 0.054(2) 0.0183(16) 0.0160(16) 0.0093(15)
C4 0.067(2) 0.0512(18) 0.0471(19) 0.0202(15) 0.0060(16) -0.0031(14)
C5 0.0555(18) 0.0407(16) 0.0435(17) 0.0061(14) 0.0051(14) -0.0028(13)
C6 0.0416(15) 0.0383(14) 0.0353(15) 0.0102(11) -0.0006(12) 0.0037(11)
C7 0.0448(15) 0.0407(15) 0.0353(15) 0.0093(12) 0.0023(12) 0.0060(11)
C8 0.0568(18) 0.0487(18) 0.0450(18) 0.0062(14) 0.0049(15) 0.0087(14)
C9 0.054(2) 0.069(2) 0.056(2) 0.0042(17) 0.0124(16) 0.0213(17)
C10 0.066(2) 0.077(2) 0.054(2) 0.0248(18) 0.0204(17) 0.0204(17)
C11 0.071(2) 0.0522(19) 0.0488(19) 0.0232(16) 0.0135(16) 0.0056(15)
C12 0.0479(16) 0.0407(15) 0.0379(16) 0.0143(12) 0.0042(13) 0.0072(12)
C13 0.0486(17) 0.0367(15) 0.0454(18) 0.0107(12) -0.0022(14) -0.0042(13)
C14 0.0536(19) 0.0356(16) 0.055(2) 0.0122(14) 0.0030(16) -0.0020(14)
O 0.0498(11) 0.0413(10) 0.0570(13) 0.0208(8) -0.0078(9) -0.0100(9)
C0' 0.0348(15) 0.0326(14) 0.0521(19) 0.0067(11) 0.0058(14) 0.0065(13)
O0 0.0638(13) 0.0649(13) 0.0499(13) 0.0251(10) -0.0115(10) -0.0056(10)
N1 0.0358(13) 0.0366(12) 0.0408(14) 0.0120(9) -0.0009(11) 0.0014(10)
C1B 0.0363(14) 0.0370(14) 0.0382(15) 0.0120(11) 0.0072(12) 0.0098(11)
C1B1 0.0435(17) 0.0433(17) 0.0435(18) 0.0086(13) 0.0103(14) 0.0071(14)
C1G1 0.0495(18) 0.0536(19) 0.050(2) 0.0031(14) 0.0040(15) -0.0040(15)
C1D 0.065(2) 0.051(2) 0.068(2) -0.0042(17) 0.0182(19) -0.0004(17)
C1G2 0.059(2) 0.0454(18) 0.058(2) 0.0103(15) 0.0223(17) 0.0186(15)
C1B2 0.0498(18) 0.0445(17) 0.0470(19) 0.0172(13) 0.0094(15) 0.0112(14)
C1A 0.0352(16) 0.0480(17) 0.0523(19) 0.0111(13) 0.0065(14) 0.0121(14)
C1' 0.0312(15) 0.0429(16) 0.0561(19) 0.0070(12) 0.0001(13) 0.0035(13)
O1 0.0495(11) 0.0609(12) 0.0569(13) 0.0208(9) 0.0189(10) 0.0115(9)
O2 0.0678(14) 0.0521(13) 0.0884(17) 0.0271(10) 0.0316(12) 0.0240(11)

loop_
_atom_type_symbol
_atom_type_description
_atom_type_scat_dispersion_real
_atom_type_scat_dispersion_imag
_atom_type_scat_source
C C 0.0033 0.0016 'International Tables Vol C Tables 4.2.6.8 and 6.1.1.4'
H H 0.0000 0.0000 'International Tables Vol C Tables 4.2.6.8 and 6.1.1.4'
N N 0.0061 0.0033 'International Tables Vol C Tables 4.2.6.8 and 6.1.1.4'
O O 0.0106 0.0060 'International Tables Vol C Tables 4.2.6.8 and 6.1.1.4'

loop_
_geom_angle_atom_site_label_1
_geom_angle_atom_site_label_2
_geom_angle_atom_site_label_3
_geom_angle
C2 C1 C6 121.1(2)
C2 C1 C13 128.7(2)
C6 C1 C13 110.2(2)
C1 C2 C3 118.2(2)
C1 C2 H1 119.2(12)
C3 C2 H1 122.3(12)
C4 C3 C2 120.5(3)
C4 C3 H2 122.1(13)
C2 C3 H2 117.4(13)
C3 C4 C5 121.3(2)
C3 C4 H3 121.6(12)
C5 C4 H3 117.0(12)
C4 C5 C6 118.3(2)
C4 C5 H4 121.6(11)
C6 C5 H4 119.9(11)
C5 C6 C1 120.5(2)
C5 C6 C7 130.4(2)
C1 C6 C7 109.07(18)
C8 C7 C12 120.0(2)
C8 C7 C6 131.7(2)
C12 C7 C6 108.2(2)
C9 C8 C7 119.2(2)
C9 C8 H5 122.7(12)
C7 C8 H5 118.1(12)
C8 C9 C10 121.1(3)
C8 C9 H6 118.4(13)
C10 C9 H6 120.4(13)
C11 C10 C9 120.2(3)
C11 C10 H7 121.5(13)
C9 C10 H7 118.2(13)
C10 C11 C12 119.6(3)
C10 C11 H8 124.3(13)
C12 C11 H8 116.0(13)
C11 C12 C7 119.8(2)
C11 C12 C13 130.4(2)
C7 C12 C13 109.7(2)
C1 C13 C12 102.78(18)
C1 C13 C14 112.5(2)
C12 C13 C14 113.2(2)
C1 C13 H9 110.8(11)
C12 C13 H9 108.6(12)
C14 C13 H9 108.9(11)
O C14 C13 106.8(2)
O C14 H10 106.4(11)
C13 C14 H10 113.1(12)
O C14 H11 109.1(11)
C13 C14 H11 113.5(12)
H10 C14 H11 107.6(18)
C0' O C14 118.1(2)
O0 C0' N1 127.8(2)
O0 C0' O 123.9(2)
N1 C0' O 108.3(2)
C0' N1 C1B 124.5(2)
C0' N1 H1N 118.0(15)
C1B N1 H1N 116.8(15)
N1 C1B C1B2 110.33(19)
N1 C1B C1B1 107.6(2)
C1B2 C1B C1B1 109.3(2)
N1 C1B C1A 110.39(19)
C1B2 C1B C1A 108.7(2)
C1B1 C1B C1A 110.59(19)
C1G1 C1B1 C1B 113.6(2)
C1G1 C1B1 H1B1 111.6(13)
C1B C1B1 H1B1 107.8(12)
C1G1 C1B1 H1B2 110.5(10)
C1B C1B1 H1B2 105.2(12)
H1B1 C1B1 H1B2 107.7(15)
C1D C1G1 C1B1 111.4(3)
C1D C1G1 H1G1 109.3(13)
C1B1 C1G1 H1G1 112.1(12)
C1D C1G1 H1G2 110.1(12)
C1B1 C1G1 H1G2 109.5(12)
H1G1 C1G1 H1G2 104.4(18)
C1G2 C1D C1G1 111.0(2)
C1G2 C1D H1D1 108.9(15)
C1G1 C1D H1D1 109.0(15)
C1G2 C1D H1D2 112.7(14)
C1G1 C1D H1D2 106.5(16)
H1D1 C1D H1D2 108.6(18)
C1D C1G2 C1B2 110.8(2)
C1D C1G2 H1G3 109.8(12)
C1B2 C1G2 H1G3 110.1(13)
C1D C1G2 H1G4 112.2(13)
C1B2 C1G2 H1G4 109.0(11)
H1G3 C1G2 H1G4 104.7(16)
C1G2 C1B2 C1B 112.3(2)
C1G2 C1B2 H1B3 111.5(11)
C1B C1B2 H1B3 109.3(11)
C1G2 C1B2 H1B4 108.2(12)
C1B C1B2 H1B4 109.2(13)
H1B3 C1B2 H1B4 106.1(17)
C1' C1A C1B 115.4(2)
C1' C1A H1A1 109.0(12)
C1B C1A H1A1 108.1(12)
C1' C1A H1A2 105.6(12)
C1B C1A H1A2 107.8(11)
H1A1 C1A H1A2 110.9(17)
O1 C1' O2 121.5(2)
O1 C1' C1A 121.1(2)
O2 C1' C1A 117.4(2)
C1' O2 H2O 118(3)

loop_
_geom_bond_atom_site_label_1
_geom_bond_atom_site_label_2
_geom_bond_distance
C1 C2 1.381(3)
C1 C6 1.385(3)
C1 C13 1.511(3)
C2 C3 1.398(3)
C2 H1 0.967(19)
C3 C4 1.375(3)
C3 H2 0.98(2)
C4 C5 1.382(3)
C4 H3 1.017(18)
C5 C6 1.391(3)
C5 H4 0.989(18)
C6 C7 1.467(3)
C7 C8 1.384(3)
C7 C12 1.409(3)
C8 C9 1.372(3)
C8 H5 0.997(18)
C9 C10 1.384(3)
C9 H6 0.98(2)
C10 C11 1.379(3)
C10 H7 1.01(2)
C11 C12 1.378(3)
C11 H8 0.971(19)
C12 C13 1.509(3)
C13 C14 1.514(3)
C13 H9 0.968(19)
C14 O 1.449(3)
C14 H10 1.017(19)
C14 H11 0.99(2)
O C0' 1.362(3)
C0' O0 1.205(3)
C0' N1 1.344(3)
N1 C1B 1.469(3)
N1 H1N 0.86(2)
C1B C1B2 1.530(3)
C1B C1B1 1.536(3)
C1B C1A 1.540(3)
C1B1 C1G1 1.521(3)
C1B1 H1B1 0.95(2)
C1B1 H1B2 1.048(19)
C1G1 C1D 1.522(4)
C1G1 H1G1 1.04(2)
C1G1 H1G2 1.02(2)
C1D C1G2 1.512(4)
C1D H1D1 1.05(2)
C1D H1D2 1.00(2)
C1G2 C1B2 1.524(3)
C1G2 H1G3 0.98(2)
C1G2 H1G4 1.05(2)
C1B2 H1B3 1.005(19)
C1B2 H1B4 1.03(2)
C1A C1' 1.497(3)
C1A H1A1 1.020(19)
C1A H1A2 1.015(18)
C1' O1 1.253(2)
C1' O2 1.284(3)
O2 H2O 0.840(10)

loop_
_geom_hbond_atom_site_label_D
_geom_hbond_atom_site_label_H
_geom_hbond_atom_site_label_A
_geom_hbond_site_symmetry_A
_geom_hbond_distance_DH
_geom_hbond_distance_HA
_geom_hbond_distance_DA
_geom_hbond_angle_DHA
_geom_hbond_publ_flag
N1 H1N O1 1_655 0.86(2) 2.35(2) 3.182(3) 161(2) yes
O2 H2O O1 2_555 0.84(3) 1.83(3) 2.673(3) 176.9(13) yes

loop_
_geom_torsion_atom_site_label_1
_geom_torsion_atom_site_label_2
_geom_torsion_atom_site_label_3
_geom_torsion_atom_site_label_4
_geom_torsion
C6 C1 C2 C3 -0.7(4)
C13 C1 C2 C3 178.6(3)
C1 C2 C3 C4 0.8(4)
C2 C3 C4 C5 -1.0(5)
C3 C4 C5 C6 1.1(4)
C4 C5 C6 C1 -1.0(4)
C4 C5 C6 C7 -179.3(3)
C2 C1 C6 C5 0.9(4)
C13 C1 C6 C5 -178.5(2)
C2 C1 C6 C7 179.4(2)
C13 C1 C6 C7 0.0(3)
C5 C6 C7 C8 -4.6(5)
C1 C6 C7 C8 177.0(3)
C5 C6 C7 C12 177.7(3)
C1 C6 C7 C12 -0.6(3)
C12 C7 C8 C9 0.1(4)
C6 C7 C8 C9 -177.3(3)
C7 C8 C9 C10 -0.4(5)
C8 C9 C10 C11 -0.2(5)
C9 C10 C11 C12 1.1(5)
C10 C11 C12 C7 -1.4(4)
C10 C11 C12 C13 175.9(3)
C8 C7 C12 C11 0.8(4)
C6 C7 C12 C11 178.8(2)
C8 C7 C12 C13 -177.0(2)
C6 C7 C12 C13 1.0(3)
C2 C1 C13 C12 -178.8(3)
C6 C1 C13 C12 0.5(3)
C2 C1 C13 C14 59.1(4)
C6 C1 C13 C14 -121.5(2)
C11 C12 C13 C1 -178.4(3)
C7 C12 C13 C1 -0.9(3)
C11 C12 C13 C14 -56.8(4)
C7 C12 C13 C14 120.6(2)
C1 C13 C14 O -169.9(2)
C12 C13 C14 O 74.2(3)
C13 C14 O C0' -144.5(2)
C14 O C0' O0 5.7(4)
C14 O C0' N1 -174.0(2)
O0 C0' N1 C1B 4.6(4)
O C0' N1 C1B -175.64(19)
C0' N1 C1B C1B2 -63.4(3)
C0' N1 C1B C1B1 177.4(2)
C0' N1 C1B C1A 56.7(3)
N1 C1B C1B1 C1G1 67.5(3)
C1B2 C1B C1B1 C1G1 -52.3(3)
C1A C1B C1B1 C1G1 -171.9(2)
C1B C1B1 C1G1 C1D 53.3(3)
C1B1 C1G1 C1D C1G2 -54.8(3)
C1G1 C1D C1G2 C1B2 57.1(3)
C1D C1G2 C1B2 C1B -57.8(3)
N1 C1B C1B2 C1G2 -63.9(3)
C1B1 C1B C1B2 C1G2 54.1(3)
C1A C1B C1B2 C1G2 174.9(2)
N1 C1B C1A C1' 66.1(3)
C1B2 C1B C1A C1' -172.8(2)
C1B1 C1B C1A C1' -52.8(3)
C1B C1A C1' O1 117.9(2)
C1B C1A C1' O2 -63.6(3)
